data_1577075
loop_
_publ_author_name
'Chung, Duy T. M.'
'Nguyen, Khiem Chau'
'Liu, Yizhou'
'Lindsey, Jonathan S.'

_publ_section_title
;
 Synthesis of bacteriochlorophyll <i>a</i>.
;
_journal_issue 15
_journal_name_full 'Chemical science'
_journal_page_first 7454
_journal_page_last 7465
_journal_paper_doi 10.1039/d5sc10233b
_journal_volume 17
_journal_year 2026
_chemical_absolute_configuration syn
_chemical_formula_moiety 'C15 H21 N O4 S'
_chemical_formula_sum 'C15 H21 N O4 S'
_chemical_formula_weight 311.39
_space_group_crystal_system monoclinic
_space_group_IT_number 4
_space_group_name_Hall 'P 2yb'
_space_group_name_H-M_alt 'P 1 21 1'
_atom_sites_solution_hydrogens mixed
_atom_sites_solution_primary dual
_audit_creation_date 2025-07-24
_audit_creation_method
;
Olex2 1.5
(compiled 2025.07.13 svn.rb7424aed for OlexSys, GUI svn.r7311)
;
_audit_update_record
;
2025-12-28 deposited with the CCDC.	2026-03-26 downloaded from the CCDC.
;
_cell_angle_alpha 90
_cell_angle_beta 103.462(6)
_cell_angle_gamma 90
_cell_formula_units_Z 4
_cell_length_a 12.0469(13)
_cell_length_b 7.6540(10)
_cell_length_c 17.8313(19)
_cell_measurement_reflns_used 4060
_cell_measurement_temperature 100.00
_cell_measurement_theta_max 68.17
_cell_measurement_theta_min 6.32
_cell_volume 1599.0(3)
_computing_cell_refinement 'SAINT V8.40B (?, 2016)'
_computing_data_reduction 'SAINT V8.40B (?, 2016)'
_computing_molecular_graphics 'Olex2 1.5 (Dolomanov et al., 2009)'
_computing_publication_material 'Olex2 1.5 (Dolomanov et al., 2009)'
_computing_structure_refinement 'XL  (Sheldrick, 2008)'
_computing_structure_solution 'XT  (Sheldrick, 2015)'
_diffrn_ambient_temperature 100.00
_diffrn_measured_fraction_theta_full 0.994
_diffrn_measured_fraction_theta_max 0.992
_diffrn_measurement_device_type 'Bruker D8 Venture'
_diffrn_measurement_method '\f and \w scans'
_diffrn_radiation_type CuK\a
_diffrn_radiation_wavelength 1.54178
_diffrn_reflns_av_R_equivalents 0.0512
_diffrn_reflns_av_unetI/netI 0.0715
_diffrn_reflns_Laue_measured_fraction_full 0.994
_diffrn_reflns_Laue_measured_fraction_max 0.992
_diffrn_reflns_limit_h_max 14
_diffrn_reflns_limit_h_min -14
_diffrn_reflns_limit_k_max 8
_diffrn_reflns_limit_k_min -9
_diffrn_reflns_limit_l_max 21
_diffrn_reflns_limit_l_min -21
_diffrn_reflns_number 9432
_diffrn_reflns_point_group_measured_fraction_full 0.904
_diffrn_reflns_point_group_measured_fraction_max 0.899
_diffrn_reflns_theta_full 67.679
_diffrn_reflns_theta_max 68.345
_diffrn_reflns_theta_min 5.596
_diffrn_source_current 1.1
_diffrn_source_power 0.05500000000000001
_diffrn_source_voltage 50.0
_diffrn_standards_number 0
_exptl_absorpt_coefficient_mu 1.932
_exptl_absorpt_correction_T_max 0.7531
_exptl_absorpt_correction_T_min 0.6089
_exptl_absorpt_correction_type multi-scan
_exptl_absorpt_process_details
;
SADABS-2016/2 (Bruker,2016/2) was used for absorption correction.
wR2(int) was 0.1042 before and 0.0521 after correction.
The Ratio of minimum to maximum transmission is 0.8085.
The \l/2 correction factor is Not present.
;
_exptl_crystal_colour 'clear light colourless'
_exptl_crystal_colour_lustre clear
_exptl_crystal_colour_modifier light
_exptl_crystal_colour_primary colourless
_exptl_crystal_density_diffrn 1.293
_exptl_crystal_description plate
_exptl_crystal_F_000 664
_exptl_crystal_size_max 0.659
_exptl_crystal_size_mid 0.206
_exptl_crystal_size_min 0.026
_refine_diff_density_max 0.529
_refine_diff_density_min -0.267
_refine_diff_density_rms 0.080
_refine_ls_abs_structure_details
;
 Flack x determined using 1752 quotients [(I+)-(I-)]/[(I+)+(I-)]
 (Parsons, Flack and Wagner, Acta Cryst. B69 (2013) 249-259).
;
_refine_ls_abs_structure_Flack -0.006(19)
_refine_ls_extinction_method none
_refine_ls_goodness_of_fit_ref 1.093
_refine_ls_hydrogen_treatment mixed
_refine_ls_matrix_type full
_refine_ls_number_parameters 407
_refine_ls_number_reflns 5285
_refine_ls_number_restraints 1
_refine_ls_restrained_S_all 1.092
_refine_ls_R_factor_all 0.0627
_refine_ls_R_factor_gt 0.0504
_refine_ls_shift/su_max 0.000
_refine_ls_shift/su_mean 0.000
_refine_ls_structure_factor_coef Fsqd
_refine_ls_weighting_details 'w=1/[\s^2^(Fo^2^)+(0.0614P)^2^+0.4568P] where P=(Fo^2^+2Fc^2^)/3'
_refine_ls_weighting_scheme calc
_refine_ls_wR_factor_gt 0.1170
_refine_ls_wR_factor_ref 0.1287
_reflns_Friedel_coverage 0.678
_reflns_Friedel_fraction_full 0.797
_reflns_Friedel_fraction_max 0.790
_reflns_number_gt 4766
_reflns_number_total 5285
_reflns_threshold_expression 'I > 2\s(I)'
_cod_data_source_file d5sc10233b2.cif
_cod_data_source_block ncsu_pn89_a
_cod_depositor_comments 'Adding full bibliography for 1577074--1577076.cif.'
_cod_database_code 1577075
_shelx_shelxl_version_number 2019/1
_shelx_space_group_comment
;
The symmetry employed for this shelxl refinement is uniquely defined
by the following loop, which should always be used as a source of
symmetry information in preference to the above space-group names.
They are only intended as comments.
;
_shelx_estimated_absorpt_t_max 0.951
_shelx_estimated_absorpt_t_min 0.363
_olex2_refinement_description
;
1. Fixed Uiso
 At 1.2 times of:
  All C(H) groups, All C(H,H) groups
 At 1.5 times of:
  All C(H,H,H) groups
2.a Secondary CH2 refined with riding coordinates:
 C7(H7A,H7B), C10(H10A,H10B), C13(H13A,H13B), C14(H14A,H14B), C22(H22A,H22B),
 C25(H25A,H25B), C27(H27A,H27B), C28(H28A,H28B)
2.b Aromatic/amide H refined with riding coordinates:
 C2(H2), C3(H3), C5(H5), C6(H6), C17(H17), C18(H18), C20(H20), C21(H21)
2.c Idealised Me refined as rotating group:
 C11(H11A,H11B,H11C), C12(H12A,H12B,H12C), C26(H26A,H26B,H26C), C30(H30A,H30B,
 H30C)
;
_olex2_submission_special_instructions 'No special instructions were received'

loop_
_space_group_symop_operation_xyz
'x, y, z'
'-x, y+1/2, -z'

loop_
_atom_site_label
_atom_site_type_symbol
_atom_site_fract_x
_atom_site_fract_y
_atom_site_fract_z
_atom_site_U_iso_or_equiv
_atom_site_adp_type
_atom_site_occupancy
_atom_site_site_symmetry_order
_atom_site_calc_flag
_atom_site_refinement_flags_posn
_atom_site_refinement_flags_adp
_atom_site_refinement_flags_occupancy
_atom_site_disorder_assembly
_atom_site_disorder_group
C1 C 0.5801(3) 0.3352(6) 0.1041(2) 0.0299(8) Uani 1 1 d . . . . .
C2 C 0.6749(3) 0.2351(6) 0.1015(3) 0.0319(8) Uani 1 1 d . . . . .
H2 H 0.712379 0.168942 0.145155 0.038 Uiso 1 1 calc R U . . .
C3 C 0.7144(3) 0.2324(6) 0.0347(3) 0.0353(9) Uani 1 1 d . . . . .
H3 H 0.780386 0.165639 0.033406 0.042 Uiso 1 1 calc R U . . .
C4 C 0.6598(4) 0.3254(6) -0.0311(2) 0.0379(9) Uani 1 1 d . . . . .
C5 C 0.5644(4) 0.4250(6) -0.0269(2) 0.0380(9) Uani 1 1 d . . . . .
H5 H 0.525553 0.488920 -0.070836 0.046 Uiso 1 1 calc R U . . .
C6 C 0.5252(3) 0.4326(6) 0.0404(3) 0.0339(8) Uani 1 1 d . . . . .
H6 H 0.461497 0.503633 0.042810 0.041 Uiso 1 1 calc R U . . .
C7 C 0.6146(4) 0.6535(7) 0.2417(3) 0.0382(9) Uani 1 1 d . . . . .
H7A H 0.560541 0.709715 0.268417 0.046 Uiso 1 1 calc R U . . .
H7B H 0.593012 0.684681 0.186347 0.046 Uiso 1 1 calc R U . . .
C8 C 0.7372(4) 0.7081(6) 0.2778(3) 0.0355(9) Uani 1 1 d . . . . .
C9 C 0.7823(4) 0.5623(6) 0.3362(2) 0.0333(9) Uani 1 1 d . . . . .
C10 C 0.7311(4) 0.4003(6) 0.2915(3) 0.0348(9) Uani 1 1 d . . . . .
H10A H 0.775562 0.364455 0.253876 0.042 Uiso 1 1 calc R U . . .
H10B H 0.727258 0.301450 0.326619 0.042 Uiso 1 1 calc R U . . .
C11 C 0.7009(5) 0.3165(8) -0.1038(3) 0.0494(12) Uani 1 1 d . . . . .
H11A H 0.779871 0.274354 -0.092158 0.074 Uiso 1 1 calc R U . . .
H11B H 0.697433 0.433168 -0.126892 0.074 Uiso 1 1 calc R U . . .
H11C H 0.652403 0.236273 -0.140015 0.074 Uiso 1 1 calc R U . . .
C12 C 0.7478(5) 0.8913(7) 0.3105(3) 0.0475(12) Uani 1 1 d . . . . .
H12A H 0.710091 0.973761 0.270591 0.071 Uiso 1 1 calc R U . . .
H12B H 0.828637 0.922128 0.327925 0.071 Uiso 1 1 calc R U . . .
H12C H 0.711402 0.896851 0.354249 0.071 Uiso 1 1 calc R U . . .
C13 C 0.9110(3) 0.5648(6) 0.3632(2) 0.0340(8) Uani 1 1 d . . . . .
H13A H 0.934539 0.679047 0.387804 0.041 Uiso 1 1 calc R U . . .
H13B H 0.944220 0.555173 0.317522 0.041 Uiso 1 1 calc R U . . .
C14 C 0.9610(4) 0.4207(7) 0.4198(3) 0.0401(9) Uani 1 1 d . . . . .
H14A H 0.917850 0.413707 0.460624 0.048 Uiso 1 1 calc R U . . .
H14B H 0.953216 0.307129 0.392433 0.048 Uiso 1 1 calc R U . . .
C15 C 1.0848(4) 0.4543(6) 0.4559(2) 0.0356(9) Uani 1 1 d . . . . .
C16 C 0.9245(3) 0.6660(6) 0.8757(2) 0.0286(7) Uani 1 1 d . . . . .
C17 C 0.9761(3) 0.5602(6) 0.9374(3) 0.0340(8) Uani 1 1 d . . . . .
H17 H 1.036809 0.484509 0.933152 0.041 Uiso 1 1 calc R U . . .
C18 C 0.9384(4) 0.5655(6) 1.0054(3) 0.0366(9) Uani 1 1 d . . . . .
H18 H 0.974168 0.493295 1.047442 0.044 Uiso 1 1 calc R U . . .
C19 C 0.8498(3) 0.6739(6) 1.0131(2) 0.0356(9) Uani 1 1 d . . . . .
C20 C 0.7975(3) 0.7776(6) 0.9501(3) 0.0345(9) Uani 1 1 d . . . . .
H20 H 0.735371 0.850559 0.954191 0.041 Uiso 1 1 calc R U . . .
C21 C 0.8339(3) 0.7765(6) 0.8820(2) 0.0313(8) Uani 1 1 d . . . . .
H21 H 0.798211 0.849332 0.840173 0.038 Uiso 1 1 calc R U . . .
C22 C 0.7693(4) 0.6051(6) 0.6887(3) 0.0378(9) Uani 1 1 d . . . . .
H22A H 0.771361 0.662566 0.639301 0.045 Uiso 1 1 calc R U . . .
H22B H 0.740065 0.689061 0.721682 0.045 Uiso 1 1 calc R U . . .
C23 C 0.6962(4) 0.4404(6) 0.6751(2) 0.0343(9) Uani 1 1 d . . . . .
C24 C 0.7820(4) 0.2938(6) 0.6758(3) 0.0375(9) Uani 1 1 d . . . . .
C25 C 0.8834(3) 0.3490(6) 0.7406(3) 0.0365(9) Uani 1 1 d . . . . .
H25A H 0.870348 0.320229 0.791983 0.044 Uiso 1 1 calc R U . . .
H25B H 0.955207 0.293728 0.734849 0.044 Uiso 1 1 calc R U . . .
C26 C 0.8110(4) 0.6808(8) 1.0877(3) 0.0479(12) Uani 1 1 d . . . . .
H26A H 0.853757 0.594732 1.123832 0.072 Uiso 1 1 calc R U . . .
H26B H 0.729285 0.654149 1.077501 0.072 Uiso 1 1 calc R U . . .
H26C H 0.824796 0.797931 1.110059 0.072 Uiso 1 1 calc R U . . .
C27 C 0.6000(4) 0.4453(7) 0.6022(3) 0.0400(9) Uani 1 1 d . . . . .
H27A H 0.633772 0.457789 0.556857 0.048 Uiso 1 1 calc R U . . .
H27B H 0.558617 0.332567 0.597104 0.048 Uiso 1 1 calc R U . . .
C28 C 0.5151(4) 0.5928(6) 0.6013(3) 0.0389(9) Uani 1 1 d . . . . .
H28A H 0.506907 0.612973 0.654599 0.047 Uiso 1 1 calc R U . . .
H28B H 0.546049 0.701179 0.583647 0.047 Uiso 1 1 calc R U . . .
C29 C 0.3990(4) 0.5573(7) 0.5501(2) 0.0357(9) Uani 1 1 d . . . . .
C30 C 0.7388(5) 0.1113(7) 0.6872(3) 0.0469(11) Uani 1 1 d . . . . .
H30A H 0.703269 0.111519 0.731346 0.070 Uiso 1 1 calc R U . . .
H30B H 0.802980 0.029144 0.696903 0.070 Uiso 1 1 calc R U . . .
H30C H 0.682471 0.075687 0.640716 0.070 Uiso 1 1 calc R U . . .
N1 N 0.6156(3) 0.4614(5) 0.2522(2) 0.0347(8) Uani 1 1 d . . . . .
N2 N 0.8849(3) 0.5389(5) 0.7284(2) 0.0347(7) Uani 1 1 d . . . . .
O1 O 0.4216(2) 0.4293(5) 0.17231(19) 0.0425(7) Uani 1 1 d . . . . .
O2 O 0.5379(2) 0.1661(5) 0.21947(17) 0.0389(7) Uani 1 1 d . . . . .
O3 O 1.1208(3) 0.6024(5) 0.4736(2) 0.0460(8) Uani 1 1 d . . . . .
O4 O 1.1505(3) 0.3166(5) 0.46717(19) 0.0437(8) Uani 1 1 d . . . . .
O5 O 0.9630(3) 0.8329(5) 0.75853(18) 0.0430(7) Uani 1 1 d . . . . .
O6 O 1.0799(2) 0.5716(5) 0.80661(19) 0.0442(8) Uani 1 1 d . . . . .
O7 O 0.3701(3) 0.4181(5) 0.51846(19) 0.0462(8) Uani 1 1 d . . . . .
O8 O 0.3295(3) 0.6914(4) 0.54540(19) 0.0410(7) Uani 1 1 d . . . . .
S1 S 0.52971(7) 0.34156(13) 0.18954(5) 0.0318(2) Uani 1 1 d . . . . .
S2 S 0.97197(7) 0.66008(13) 0.78965(6) 0.0329(3) Uani 1 1 d . . . . .
H9 H 0.751(4) 0.581(7) 0.376(3) 0.026(11) Uiso 1 1 d . . . . .
H8 H 0.786(5) 0.697(8) 0.241(3) 0.038(13) Uiso 1 1 d . . . . .
H24 H 0.811(4) 0.307(7) 0.630(3) 0.030(11) Uiso 1 1 d . . . . .
H23 H 0.661(5) 0.419(8) 0.718(3) 0.043(14) Uiso 1 1 d . . . . .
H8A H 0.260(6) 0.671(10) 0.524(4) 0.048(15) Uiso 1 1 d . . . . .
H4 H 1.223(7) 0.348(12) 0.487(4) 0.061(18) Uiso 1 1 d . . . . .

loop_
_atom_site_aniso_label
_atom_site_aniso_U_11
_atom_site_aniso_U_22
_atom_site_aniso_U_33
_atom_site_aniso_U_23
_atom_site_aniso_U_13
_atom_site_aniso_U_12
C1 0.0219(16) 0.0280(19) 0.0392(19) 0.0005(17) 0.0061(13) -0.0021(16)
C2 0.0241(17) 0.030(2) 0.040(2) 0.0004(15) 0.0036(15) 0.0006(15)
C3 0.0261(17) 0.033(2) 0.048(2) -0.0077(17) 0.0106(16) -0.0022(16)
C4 0.038(2) 0.034(2) 0.044(2) -0.0078(18) 0.0145(17) -0.0149(18)
C5 0.043(2) 0.031(2) 0.038(2) 0.0088(17) 0.0052(16) -0.0067(18)
C6 0.0283(18) 0.027(2) 0.045(2) 0.0051(16) 0.0077(15) 0.0015(16)
C7 0.038(2) 0.033(2) 0.042(2) -0.0020(18) 0.0067(16) 0.0077(19)
C8 0.038(2) 0.035(2) 0.034(2) 0.0001(16) 0.0090(16) 0.0049(16)
C9 0.034(2) 0.034(2) 0.033(2) -0.0024(16) 0.0102(16) 0.0035(17)
C10 0.0273(18) 0.033(2) 0.040(2) 0.0004(16) -0.0001(15) 0.0016(16)
C11 0.058(3) 0.050(3) 0.045(2) -0.017(2) 0.022(2) -0.023(2)
C12 0.052(3) 0.034(3) 0.052(3) -0.0013(19) 0.005(2) 0.004(2)
C13 0.0326(19) 0.031(2) 0.037(2) -0.0006(16) 0.0051(15) -0.0004(16)
C14 0.034(2) 0.038(2) 0.046(2) 0.005(2) 0.0073(17) 0.0002(18)
C15 0.035(2) 0.038(2) 0.036(2) 0.0028(17) 0.0101(16) 0.0024(18)
C16 0.0214(15) 0.0278(18) 0.0371(18) -0.0036(16) 0.0080(13) -0.0025(15)
C17 0.0290(18) 0.030(2) 0.043(2) 0.0010(16) 0.0072(15) -0.0005(16)
C18 0.036(2) 0.033(2) 0.039(2) 0.0080(16) 0.0046(16) -0.0046(17)
C19 0.0334(19) 0.037(2) 0.0370(19) -0.0066(18) 0.0093(15) -0.0124(18)
C20 0.0261(17) 0.034(2) 0.043(2) -0.0082(16) 0.0078(16) -0.0011(16)
C21 0.0268(17) 0.029(2) 0.037(2) -0.0002(15) 0.0041(15) 0.0016(15)
C22 0.0299(19) 0.039(2) 0.040(2) 0.0052(17) -0.0001(16) 0.0000(17)
C23 0.034(2) 0.034(2) 0.036(2) -0.0027(17) 0.0118(16) -0.0028(18)
C24 0.038(2) 0.037(2) 0.039(2) -0.0031(16) 0.0115(18) 0.0004(17)
C25 0.0311(19) 0.033(2) 0.045(2) -0.0040(18) 0.0086(16) 0.0047(18)
C26 0.053(3) 0.050(3) 0.044(2) -0.013(2) 0.019(2) -0.019(2)
C27 0.0331(19) 0.045(2) 0.040(2) -0.0044(19) 0.0047(16) 0.0007(18)
C28 0.035(2) 0.041(2) 0.039(2) -0.0045(17) 0.0058(17) -0.0022(18)
C29 0.033(2) 0.044(3) 0.0312(19) -0.0013(17) 0.0092(15) 0.0007(18)
C30 0.052(3) 0.034(3) 0.050(3) -0.0012(19) 0.004(2) -0.002(2)
N1 0.0287(16) 0.035(2) 0.0387(18) 0.0014(14) 0.0040(13) 0.0053(15)
N2 0.0291(16) 0.0380(19) 0.0370(17) -0.0019(14) 0.0079(13) 0.0016(15)
O1 0.0253(13) 0.054(2) 0.0486(17) -0.0030(15) 0.0090(12) 0.0020(13)
O2 0.0347(14) 0.0424(17) 0.0388(14) 0.0050(14) 0.0068(11) -0.0066(14)
O3 0.0320(15) 0.041(2) 0.062(2) -0.0030(14) 0.0045(14) 0.0010(13)
O4 0.0344(16) 0.043(2) 0.0494(17) -0.0042(14) 0.0004(13) 0.0053(14)
O5 0.0408(15) 0.0435(18) 0.0472(16) 0.0052(15) 0.0150(12) -0.0106(15)
O6 0.0261(14) 0.058(2) 0.0500(18) -0.0082(16) 0.0125(12) -0.0045(14)
O7 0.0335(15) 0.055(2) 0.0469(17) -0.0121(15) 0.0031(13) 0.0055(15)
O8 0.0343(16) 0.0376(19) 0.0482(17) 0.0036(13) 0.0036(13) 0.0013(13)
S1 0.0235(4) 0.0354(5) 0.0365(5) 0.0012(4) 0.0071(3) -0.0001(4)
S2 0.0237(4) 0.0378(5) 0.0384(5) 0.0004(4) 0.0098(3) -0.0045(4)

loop_
_atom_type_symbol
_atom_type_description
_atom_type_scat_dispersion_real
_atom_type_scat_dispersion_imag
_atom_type_scat_source
C C 0.0181 0.0091 'International Tables Vol C Tables 4.2.6.8 and 6.1.1.4'
H H 0.0000 0.0000 'International Tables Vol C Tables 4.2.6.8 and 6.1.1.4'
N N 0.0311 0.0180 'International Tables Vol C Tables 4.2.6.8 and 6.1.1.4'
O O 0.0492 0.0322 'International Tables Vol C Tables 4.2.6.8 and 6.1.1.4'
S S 0.3331 0.5567 'International Tables Vol C Tables 4.2.6.8 and 6.1.1.4'

loop_
_geom_angle_atom_site_label_1
_geom_angle_atom_site_label_2
_geom_angle_atom_site_label_3
_geom_angle
_geom_angle_site_symmetry_1
_geom_angle_site_symmetry_3
_geom_angle_publ_flag
C2 C1 C6 120.5(4) . . ?
C2 C1 S1 119.8(3) . . ?
C6 C1 S1 119.7(3) . . ?
C1 C2 H2 120.3 . . ?
C3 C2 C1 119.3(4) . . ?
C3 C2 H2 120.3 . . ?
C2 C3 H3 119.1 . . ?
C2 C3 C4 121.8(4) . . ?
C4 C3 H3 119.1 . . ?
C3 C4 C11 121.3(4) . . ?
C5 C4 C3 117.7(4) . . ?
C5 C4 C11 121.1(4) . . ?
C4 C5 H5 119.3 . . ?
C6 C5 C4 121.3(4) . . ?
C6 C5 H5 119.3 . . ?
C1 C6 H6 120.3 . . ?
C5 C6 C1 119.4(4) . . ?
C5 C6 H6 120.3 . . ?
H7A C7 H7B 109.0 . . ?
C8 C7 H7A 111.0 . . ?
C8 C7 H7B 111.0 . . ?
N1 C7 H7A 111.0 . . ?
N1 C7 H7B 111.0 . . ?
N1 C7 C8 103.9(3) . . ?
C7 C8 C9 104.0(4) . . ?
C7 C8 H8 111(3) . . ?
C9 C8 H8 102(3) . . ?
C12 C8 C7 113.8(4) . . ?
C12 C8 C9 115.3(4) . . ?
C12 C8 H8 109(3) . . ?
C8 C9 H9 106(3) . . ?
C10 C9 C8 101.5(3) . . ?
C10 C9 H9 110(3) . . ?
C13 C9 C8 112.4(4) . . ?
C13 C9 C10 115.9(4) . . ?
C13 C9 H9 110(3) . . ?
C9 C10 H10A 111.3 . . ?
C9 C10 H10B 111.3 . . ?
H10A C10 H10B 109.2 . . ?
N1 C10 C9 102.2(4) . . ?
N1 C10 H10A 111.3 . . ?
N1 C10 H10B 111.3 . . ?
C4 C11 H11A 109.5 . . ?
C4 C11 H11B 109.5 . . ?
C4 C11 H11C 109.5 . . ?
H11A C11 H11B 109.5 . . ?
H11A C11 H11C 109.5 . . ?
H11B C11 H11C 109.5 . . ?
C8 C12 H12A 109.5 . . ?
C8 C12 H12B 109.5 . . ?
C8 C12 H12C 109.5 . . ?
H12A C12 H12B 109.5 . . ?
H12A C12 H12C 109.5 . . ?
H12B C12 H12C 109.5 . . ?
C9 C13 H13A 108.6 . . ?
C9 C13 H13B 108.6 . . ?
C9 C13 C14 114.8(4) . . ?
H13A C13 H13B 107.5 . . ?
C14 C13 H13A 108.6 . . ?
C14 C13 H13B 108.6 . . ?
C13 C14 H14A 109.4 . . ?
C13 C14 H14B 109.4 . . ?
H14A C14 H14B 108.0 . . ?
C15 C14 C13 111.1(4) . . ?
C15 C14 H14A 109.4 . . ?
C15 C14 H14B 109.4 . . ?
O3 C15 C14 121.6(4) . . ?
O3 C15 O4 122.7(4) . . ?
O4 C15 C14 115.7(4) . . ?
C17 C16 C21 120.0(4) . . ?
C17 C16 S2 119.9(3) . . ?
C21 C16 S2 120.1(3) . . ?
C16 C17 H17 120.1 . . ?
C18 C17 C16 119.7(4) . . ?
C18 C17 H17 120.1 . . ?
C17 C18 H18 119.3 . . ?
C19 C18 C17 121.3(4) . . ?
C19 C18 H18 119.3 . . ?
C18 C19 C20 118.3(4) . . ?
C18 C19 C26 120.8(4) . . ?
C20 C19 C26 120.9(4) . . ?
C19 C20 H20 119.2 . . ?
C21 C20 C19 121.7(4) . . ?
C21 C20 H20 119.2 . . ?
C16 C21 H21 120.5 . . ?
C20 C21 C16 118.9(4) . . ?
C20 C21 H21 120.5 . . ?
H22A C22 H22B 109.0 . . ?
C23 C22 H22A 111.0 . . ?
C23 C22 H22B 111.0 . . ?
N2 C22 H22A 111.0 . . ?
N2 C22 H22B 111.0 . . ?
N2 C22 C23 103.6(4) . . ?
C22 C23 C27 114.3(4) . . ?
C22 C23 H23 111(4) . . ?
C24 C23 C22 104.0(3) . . ?
C24 C23 C27 113.8(4) . . ?
C24 C23 H23 107(4) . . ?
C27 C23 H23 107(3) . . ?
C23 C24 C25 102.9(3) . . ?
C23 C24 H24 107(3) . . ?
C25 C24 H24 103(3) . . ?
C30 C24 C23 115.2(4) . . ?
C30 C24 C25 112.9(4) . . ?
C30 C24 H24 114(3) . . ?
C24 C25 H25A 111.5 . . ?
C24 C25 H25B 111.5 . . ?
H25A C25 H25B 109.3 . . ?
N2 C25 C24 101.3(4) . . ?
N2 C25 H25A 111.5 . . ?
N2 C25 H25B 111.5 . . ?
C19 C26 H26A 109.5 . . ?
C19 C26 H26B 109.5 . . ?
C19 C26 H26C 109.5 . . ?
H26A C26 H26B 109.5 . . ?
H26A C26 H26C 109.5 . . ?
H26B C26 H26C 109.5 . . ?
C23 C27 H27A 108.8 . . ?
C23 C27 H27B 108.8 . . ?
H27A C27 H27B 107.7 . . ?
C28 C27 C23 113.7(4) . . ?
C28 C27 H27A 108.8 . . ?
C28 C27 H27B 108.8 . . ?
C27 C28 H28A 108.9 . . ?
C27 C28 H28B 108.9 . . ?
H28A C28 H28B 107.7 . . ?
C29 C28 C27 113.5(4) . . ?
C29 C28 H28A 108.9 . . ?
C29 C28 H28B 108.9 . . ?
O7 C29 C28 124.3(4) . . ?
O7 C29 O8 123.0(4) . . ?
O8 C29 C28 112.6(4) . . ?
C24 C30 H30A 109.5 . . ?
C24 C30 H30B 109.5 . . ?
C24 C30 H30C 109.5 . . ?
H30A C30 H30B 109.5 . . ?
H30A C30 H30C 109.5 . . ?
H30B C30 H30C 109.5 . . ?
C7 N1 S1 119.3(3) . . ?
C10 N1 C7 110.7(4) . . ?
C10 N1 S1 121.8(3) . . ?
C22 N2 S2 120.8(3) . . ?
C25 N2 C22 111.2(3) . . ?
C25 N2 S2 119.7(3) . . ?
C15 O4 H4 110(6) . . ?
C29 O8 H8A 116(5) . . ?
N1 S1 C1 108.52(18) . . ?
O1 S1 C1 107.80(19) . . ?
O1 S1 N1 106.6(2) . . ?
O1 S1 O2 119.8(2) . . ?
O2 S1 C1 106.6(2) . . ?
O2 S1 N1 107.15(19) . . ?
N2 S2 C16 108.17(18) . . ?
O5 S2 C16 107.7(2) . . ?
O5 S2 N2 106.9(2) . . ?
O5 S2 O6 120.1(2) . . ?
O6 S2 C16 106.92(19) . . ?
O6 S2 N2 106.6(2) . . ?

loop_
_geom_bond_atom_site_label_1
_geom_bond_atom_site_label_2
_geom_bond_distance
_geom_bond_site_symmetry_2
_geom_bond_publ_flag
C1 C2 1.385(6) . ?
C1 C6 1.392(6) . ?
C1 S1 1.767(4) . ?
C2 H2 0.9500 . ?
C2 C3 1.382(6) . ?
C3 H3 0.9500 . ?
C3 C4 1.399(7) . ?
C4 C5 1.396(7) . ?
C4 C11 1.492(6) . ?
C5 H5 0.9500 . ?
C5 C6 1.388(7) . ?
C6 H6 0.9500 . ?
C7 H7A 0.9900 . ?
C7 H7B 0.9900 . ?
C7 C8 1.526(6) . ?
C7 N1 1.481(6) . ?
C8 C9 1.537(6) . ?
C8 C12 1.513(7) . ?
C8 H8 0.99(6) . ?
C9 C10 1.524(6) . ?
C9 C13 1.513(6) . ?
C9 H9 0.89(5) . ?
C10 H10A 0.9900 . ?
C10 H10B 0.9900 . ?
C10 N1 1.480(5) . ?
C11 H11A 0.9800 . ?
C11 H11B 0.9800 . ?
C11 H11C 0.9800 . ?
C12 H12A 0.9800 . ?
C12 H12B 0.9800 . ?
C12 H12C 0.9800 . ?
C13 H13A 0.9900 . ?
C13 H13B 0.9900 . ?
C13 C14 1.521(6) . ?
C14 H14A 0.9900 . ?
C14 H14B 0.9900 . ?
C14 C15 1.503(6) . ?
C15 O3 1.228(6) . ?
C15 O4 1.306(6) . ?
C16 C17 1.391(6) . ?
C16 C21 1.406(6) . ?
C16 S2 1.759(4) . ?
C17 H17 0.9500 . ?
C17 C18 1.391(6) . ?
C18 H18 0.9500 . ?
C18 C19 1.383(7) . ?
C19 C20 1.400(7) . ?
C19 C26 1.509(6) . ?
C20 H20 0.9500 . ?
C20 C21 1.383(6) . ?
C21 H21 0.9500 . ?
C22 H22A 0.9900 . ?
C22 H22B 0.9900 . ?
C22 C23 1.524(7) . ?
C22 N2 1.495(6) . ?
C23 C24 1.524(6) . ?
C23 C27 1.527(6) . ?
C23 H23 0.98(6) . ?
C24 C25 1.533(6) . ?
C24 C30 1.520(7) . ?
C24 H24 0.96(5) . ?
C25 H25A 0.9900 . ?
C25 H25B 0.9900 . ?
C25 N2 1.470(6) . ?
C26 H26A 0.9800 . ?
C26 H26B 0.9800 . ?
C26 H26C 0.9800 . ?
C27 H27A 0.9900 . ?
C27 H27B 0.9900 . ?
C27 C28 1.521(7) . ?
C28 H28A 0.9900 . ?
C28 H28B 0.9900 . ?
C28 C29 1.507(6) . ?
C29 O7 1.217(6) . ?
C29 O8 1.315(6) . ?
C30 H30A 0.9800 . ?
C30 H30B 0.9800 . ?
C30 H30C 0.9800 . ?
N1 S1 1.620(4) . ?
N2 S2 1.618(4) . ?
O1 S1 1.433(3) . ?
O2 S1 1.440(4) . ?
O4 H4 0.90(8) . ?
O5 S2 1.429(4) . ?
O6 S2 1.434(4) . ?
O8 H8A 0.85(7) . ?

loop_
_geom_torsion_atom_site_label_1
_geom_torsion_atom_site_label_2
_geom_torsion_atom_site_label_3
_geom_torsion_atom_site_label_4
_geom_torsion
_geom_torsion_site_symmetry_1
_geom_torsion_site_symmetry_2
_geom_torsion_site_symmetry_3
_geom_torsion_site_symmetry_4
_geom_torsion_publ_flag
C1 C2 C3 C4 -1.3(6) . . . . ?
C2 C1 C6 C5 1.7(6) . . . . ?
C2 C1 S1 N1 74.5(4) . . . . ?
C2 C1 S1 O1 -170.5(3) . . . . ?
C2 C1 S1 O2 -40.6(4) . . . . ?
C2 C3 C4 C5 1.3(6) . . . . ?
C2 C3 C4 C11 -177.9(4) . . . . ?
C3 C4 C5 C6 0.3(6) . . . . ?
C4 C5 C6 C1 -1.8(6) . . . . ?
C6 C1 C2 C3 -0.2(6) . . . . ?
C6 C1 S1 N1 -104.7(4) . . . . ?
C6 C1 S1 O1 10.4(4) . . . . ?
C6 C1 S1 O2 140.2(3) . . . . ?
C7 C8 C9 C10 40.2(4) . . . . ?
C7 C8 C9 C13 164.7(4) . . . . ?
C7 N1 S1 C1 73.0(4) . . . . ?
C7 N1 S1 O1 -42.9(4) . . . . ?
C7 N1 S1 O2 -172.3(3) . . . . ?
C8 C7 N1 C10 -0.5(5) . . . . ?
C8 C7 N1 S1 -149.5(3) . . . . ?
C8 C9 C10 N1 -39.6(4) . . . . ?
C8 C9 C13 C14 -178.7(4) . . . . ?
C9 C10 N1 C7 25.6(5) . . . . ?
C9 C10 N1 S1 173.7(3) . . . . ?
C9 C13 C14 C15 -168.1(4) . . . . ?
C10 C9 C13 C14 -62.6(5) . . . . ?
C10 N1 S1 C1 -72.5(4) . . . . ?
C10 N1 S1 O1 171.6(3) . . . . ?
C10 N1 S1 O2 42.2(4) . . . . ?
C11 C4 C5 C6 179.5(4) . . . . ?
C12 C8 C9 C10 165.5(4) . . . . ?
C12 C8 C9 C13 -70.1(5) . . . . ?
C13 C9 C10 N1 -161.6(4) . . . . ?
C13 C14 C15 O3 38.0(6) . . . . ?
C13 C14 C15 O4 -142.1(4) . . . . ?
C16 C17 C18 C19 0.3(6) . . . . ?
C17 C16 C21 C20 -0.1(6) . . . . ?
C17 C16 S2 N2 100.1(4) . . . . ?
C17 C16 S2 O5 -144.7(3) . . . . ?
C17 C16 S2 O6 -14.4(4) . . . . ?
C17 C18 C19 C20 0.7(6) . . . . ?
C17 C18 C19 C26 -178.9(4) . . . . ?
C18 C19 C20 C21 -1.4(6) . . . . ?
C19 C20 C21 C16 1.1(6) . . . . ?
C21 C16 C17 C18 -0.6(6) . . . . ?
C21 C16 S2 N2 -79.4(4) . . . . ?
C21 C16 S2 O5 35.8(4) . . . . ?
C21 C16 S2 O6 166.2(3) . . . . ?
C22 C23 C24 C25 39.3(4) . . . . ?
C22 C23 C24 C30 162.6(4) . . . . ?
C22 C23 C27 C28 -60.2(5) . . . . ?
C22 N2 S2 C16 75.1(4) . . . . ?
C22 N2 S2 O5 -40.7(4) . . . . ?
C22 N2 S2 O6 -170.3(3) . . . . ?
C23 C22 N2 C25 -1.4(5) . . . . ?
C23 C22 N2 S2 -149.7(3) . . . . ?
C23 C24 C25 N2 -39.1(4) . . . . ?
C23 C27 C28 C29 -155.6(4) . . . . ?
C24 C23 C27 C28 -179.5(4) . . . . ?
C24 C25 N2 C22 25.4(5) . . . . ?
C24 C25 N2 S2 174.0(3) . . . . ?
C25 N2 S2 C16 -70.5(4) . . . . ?
C25 N2 S2 O5 173.7(3) . . . . ?
C25 N2 S2 O6 44.1(4) . . . . ?
C26 C19 C20 C21 178.2(4) . . . . ?
C27 C23 C24 C25 164.3(4) . . . . ?
C27 C23 C24 C30 -72.4(5) . . . . ?
C27 C28 C29 O7 7.5(7) . . . . ?
C27 C28 C29 O8 -175.1(4) . . . . ?
C30 C24 C25 N2 -163.9(4) . . . . ?
N1 C7 C8 C9 -24.8(4) . . . . ?
N1 C7 C8 C12 -151.0(4) . . . . ?
N2 C22 C23 C24 -23.5(4) . . . . ?
N2 C22 C23 C27 -148.2(4) . . . . ?
S1 C1 C2 C3 -179.3(3) . . . . ?
S1 C1 C6 C5 -179.1(3) . . . . ?
S2 C16 C17 C18 179.9(3) . . . . ?
S2 C16 C21 C20 179.4(3) . . . . ?
